data_4131987
loop_
_publ_author_name
'Karak, Suvendu'
'Kumar, Sushil'
'Pachfule, Pradip'
'Banerjee, Rahul'

_publ_section_title
;
 Porosity Prediction through Hydrogen Bonding in Covalent Organic
 Frameworks.
;
_journal_issue 15
_journal_name_full 'Journal of the American Chemical Society'
_journal_page_first 5138
_journal_page_last 5145
_journal_paper_doi 10.1021/jacs.7b13558
_journal_volume 140
_journal_year 2018
_chemical_formula_moiety 'C6 H7 Cl2 N2, 0.5(C6 H8 Cl2 N2), 2(C6 H5 O3 S)'
_chemical_formula_sum 'C21 H21 Cl3 N3 O6 S2'
_chemical_formula_weight 581.88
_space_group_crystal_system triclinic
_space_group_IT_number 2
_space_group_name_Hall '-P 1'
_space_group_name_H-M_alt 'P -1'
_atom_sites_solution_hydrogens mixed
_audit_creation_method SHELXL-2016/4
_cell_angle_alpha 95.045(5)
_cell_angle_beta 109.245(5)
_cell_angle_gamma 102.571(5)
_cell_formula_units_Z 2
_cell_length_a 10.1766(6)
_cell_length_b 10.7552(7)
_cell_length_c 12.5205(8)
_cell_measurement_reflns_used 4373
_cell_measurement_temperature 293(2)
_cell_measurement_theta_max 25.00
_cell_measurement_theta_min 3.20
_cell_volume 1243.69(15)
_computing_structure_refinement 'SHELXL-2016/4 (Sheldrick, 2016)'
_diffrn_ambient_temperature 293(2)
_diffrn_measured_fraction_theta_full 0.998
_diffrn_measured_fraction_theta_max 0.998
_diffrn_measurement_device_type 'Supernova (Mo) X-ray source'
_diffrn_measurement_method '\w scans'
_diffrn_radiation_type MoK\a
_diffrn_radiation_wavelength 0.71073
_diffrn_reflns_av_R_equivalents 0.0244
_diffrn_reflns_av_unetI/netI 0.0402
_diffrn_reflns_Laue_measured_fraction_full 0.998
_diffrn_reflns_Laue_measured_fraction_max 0.998
_diffrn_reflns_limit_h_max 11
_diffrn_reflns_limit_h_min -12
_diffrn_reflns_limit_k_max 12
_diffrn_reflns_limit_k_min -12
_diffrn_reflns_limit_l_max 14
_diffrn_reflns_limit_l_min -14
_diffrn_reflns_number 7925
_diffrn_reflns_point_group_measured_fraction_full 0.998
_diffrn_reflns_point_group_measured_fraction_max 0.998
_diffrn_reflns_theta_full 25.000
_diffrn_reflns_theta_max 25.000
_diffrn_reflns_theta_min 3.176
_diffrn_source 'fine focus sealed tube'
_exptl_absorpt_coefficient_mu 0.580
_exptl_absorpt_correction_T_max 0.906
_exptl_absorpt_correction_T_min 0.890
_exptl_absorpt_correction_type multi-scan
_exptl_absorpt_process_details crysalispro
_exptl_crystal_colour colorless
_exptl_crystal_density_diffrn 1.554
_exptl_crystal_description block
_exptl_crystal_F_000 598
_exptl_crystal_size_max 0.200
_exptl_crystal_size_mid 0.190
_exptl_crystal_size_min 0.170
_refine_diff_density_max 0.303
_refine_diff_density_min -0.303
_refine_diff_density_rms 0.052
_refine_ls_extinction_method none
_refine_ls_goodness_of_fit_ref 1.057
_refine_ls_hydrogen_treatment mixed
_refine_ls_matrix_type full
_refine_ls_number_parameters 352
_refine_ls_number_reflns 4373
_refine_ls_number_restraints 1
_refine_ls_restrained_S_all 1.057
_refine_ls_R_factor_all 0.0491
_refine_ls_R_factor_gt 0.0394
_refine_ls_shift/su_max 0.000
_refine_ls_shift/su_mean 0.000
_refine_ls_structure_factor_coef Fsqd
_refine_ls_weighting_details 'w=1/[\s^2^(Fo^2^)+(0.0420P)^2^+0.4161P] where P=(Fo^2^+2Fc^2^)/3'
_refine_ls_weighting_scheme calc
_refine_ls_wR_factor_gt 0.0949
_refine_ls_wR_factor_ref 0.1023
_reflns_Friedel_coverage 0.000
_reflns_number_gt 3640
_reflns_number_total 4373
_reflns_threshold_expression 'I > 2\s(I)'
_cod_data_source_file ja7b13558_si_004.cif
_cod_data_source_block BSA-Pa-Cl2
_cod_original_cell_volume 1243.69(14)
_cod_database_code 4131987
_shelx_shelxl_version_number 2016/4
_shelx_space_group_comment
;
The symmetry employed for this shelxl refinement is uniquely defined
by the following loop, which should always be used as a source of
symmetry information in preference to the above space-group names.
They are only intended as comments.
;
_shelx_estimated_absorpt_t_min 0.893
_shelx_estimated_absorpt_t_max 0.908

loop_
_space_group_symop_operation_xyz
'x, y, z'
'-x, -y, -z'

loop_
_atom_site_label
_atom_site_type_symbol
_atom_site_fract_x
_atom_site_fract_y
_atom_site_fract_z
_atom_site_U_iso_or_equiv
_atom_site_adp_type
_atom_site_occupancy
_atom_site_site_symmetry_order
_atom_site_calc_flag
_atom_site_refinement_flags_posn
_atom_site_refinement_flags_adp
C1 C 0.0436(3) 0.1677(2) 0.8145(2) 0.0366(6) Uani 1 1 d . .
C2 C -0.0250(4) 0.1045(3) 0.8797(3) 0.0699(9) Uani 1 1 d . .
H2 H -0.062315 0.015123 0.862193 0.084 Uiso 1 1 calc R U
C3 C -0.0380(5) 0.1746(5) 0.9710(3) 0.0973(14) Uani 1 1 d . .
H3 H -0.084170 0.132305 1.015630 0.117 Uiso 1 1 calc R U
C4 C 0.0164(5) 0.3063(4) 0.9969(3) 0.0874(13) Uani 1 1 d . .
H4 H 0.009934 0.352896 1.060357 0.105 Uiso 1 1 calc R U
C5 C 0.0789(4) 0.3675(3) 0.9304(3) 0.0803(11) Uani 1 1 d . .
H5 H 0.113281 0.457092 0.946839 0.096 Uiso 1 1 calc R U
C6 C 0.0933(4) 0.2991(3) 0.8374(3) 0.0612(8) Uani 1 1 d . .
H6 H 0.136172 0.342346 0.791330 0.073 Uiso 1 1 calc R U
C7 C 0.7068(3) 0.3364(3) 0.1894(2) 0.0415(6) Uani 1 1 d . .
C8 C 0.5906(3) 0.3877(4) 0.1528(3) 0.0683(9) Uani 1 1 d . .
H8 H 0.587629 0.461853 0.195105 0.082 Uiso 1 1 calc R U
C9 C 0.4787(4) 0.3271(6) 0.0524(4) 0.1116(18) Uani 1 1 d . .
H9 H 0.398991 0.360467 0.026928 0.134 Uiso 1 1 calc R U
C10 C 0.4830(6) 0.2196(7) -0.0099(4) 0.129(3) Uani 1 1 d . .
H10 H 0.407069 0.180535 -0.078232 0.155 Uiso 1 1 calc R U
C11 C 0.5981(6) 0.1684(5) 0.0269(4) 0.1130(19) Uani 1 1 d . .
H11 H 0.599985 0.094234 -0.016135 0.136 Uiso 1 1 calc R U
C12 C 0.7120(4) 0.2259(3) 0.1278(3) 0.0694(9) Uani 1 1 d . .
H12 H 0.790447 0.190957 0.153644 0.083 Uiso 1 1 calc R U
C13 C 0.6032(2) 0.3431(2) 0.5601(2) 0.0373(6) Uani 1 1 d . .
C14 C 0.5301(3) 0.3254(2) 0.6360(2) 0.0384(6) Uani 1 1 d . .
C15 C 0.3832(2) 0.3095(2) 0.6017(2) 0.0364(6) Uani 1 1 d . .
H15 H 0.337340 0.298396 0.654564 0.044 Uiso 1 1 calc R U
C16 C 0.3050(2) 0.3100(2) 0.4891(2) 0.0319(5) Uani 1 1 d . .
C17 C 0.3751(2) 0.3260(2) 0.4117(2) 0.0333(5) Uani 1 1 d . .
C18 C 0.5215(3) 0.3431(2) 0.4463(2) 0.0384(6) Uani 1 1 d . .
H18 H 0.566757 0.354807 0.393044 0.046 Uiso 1 1 calc R U
C19 C 0.6189(2) 0.0348(2) 0.46930(19) 0.0281(5) Uani 1 1 d . .
C20 C 0.4826(2) 0.0224(2) 0.38998(19) 0.0305(5) Uani 1 1 d . .
C21 C 0.3631(2) -0.0129(2) 0.4208(2) 0.0308(5) Uani 1 1 d . .
N1 N 0.1500(2) 0.2952(2) 0.4526(2) 0.0370(5) Uani 1 1 d D .
N2 N 0.7486(3) 0.3556(3) 0.5941(3) 0.0566(7) Uani 1 1 d . .
N3 N 0.7440(2) 0.0730(2) 0.4362(2) 0.0342(5) Uani 1 1 d . .
O1 O -0.0307(2) -0.04823(18) 0.67627(19) 0.0650(6) Uani 1 1 d . .
O2 O 0.0167(2) 0.14687(19) 0.60080(15) 0.0536(5) Uani 1 1 d . .
O3 O 0.21351(18) 0.0836(2) 0.72930(16) 0.0571(5) Uani 1 1 d . .
O4 O 0.98096(18) 0.42707(18) 0.29518(16) 0.0504(5) Uani 1 1 d . .
O5 O 0.84484(19) 0.31211(17) 0.39621(15) 0.0503(5) Uani 1 1 d . .
O6 O 0.8219(2) 0.52341(18) 0.36110(17) 0.0618(6) Uani 1 1 d . .
S1 S 0.06309(6) 0.08004(6) 0.69723(5) 0.03582(17) Uani 1 1 d . .
S2 S 0.84966(6) 0.40649(6) 0.31972(5) 0.03400(16) Uani 1 1 d . .
CL1 Cl 0.27675(8) 0.32415(7) 0.26898(6) 0.0537(2) Uani 1 1 d . .
CL2 Cl 0.62672(8) 0.32327(8) 0.77836(6) 0.0646(2) Uani 1 1 d . .
CL3 Cl 0.46240(7) 0.05199(7) 0.25346(5) 0.04804(19) Uani 1 1 d . .
H1A H 0.116(3) 0.342(3) 0.402(2) 0.076(11) Uiso 1 1 d D .
H1B H 0.133(4) 0.319(3) 0.512(3) 0.073(11) Uiso 1 1 d . .
H1C H 0.102(3) 0.216(3) 0.422(2) 0.052(9) Uiso 1 1 d . .
H2A H 0.789(4) 0.376(3) 0.544(3) 0.068(11) Uiso 1 1 d . .
H2B H 0.792(4) 0.378(3) 0.664(3) 0.064(11) Uiso 1 1 d . .
H3A H 0.747(3) 0.153(3) 0.417(3) 0.072(10) Uiso 1 1 d . .
H3B H 0.737(3) 0.017(3) 0.379(2) 0.044(8) Uiso 1 1 d . .
H3C H 0.827(3) 0.087(2) 0.499(2) 0.045(8) Uiso 1 1 d . .
H21 H 0.272(3) -0.023(2) 0.3684(19) 0.031(6) Uiso 1 1 d . .

loop_
_atom_site_aniso_label
_atom_site_aniso_U_11
_atom_site_aniso_U_22
_atom_site_aniso_U_33
_atom_site_aniso_U_23
_atom_site_aniso_U_13
_atom_site_aniso_U_12
C1 0.0374(13) 0.0428(14) 0.0329(13) 0.0048(11) 0.0130(11) 0.0172(11)
C2 0.097(3) 0.070(2) 0.068(2) 0.0202(17) 0.055(2) 0.0280(19)
C3 0.144(4) 0.123(4) 0.076(3) 0.037(2) 0.081(3) 0.066(3)
C4 0.132(4) 0.107(3) 0.048(2) 0.005(2) 0.037(2) 0.077(3)
C5 0.112(3) 0.060(2) 0.073(2) -0.0091(18) 0.035(2) 0.039(2)
C6 0.086(2) 0.0454(16) 0.0596(19) 0.0033(14) 0.0364(17) 0.0183(16)
C7 0.0363(14) 0.0507(15) 0.0351(13) 0.0066(12) 0.0163(11) 0.0013(12)
C8 0.0435(17) 0.099(3) 0.0543(19) 0.0169(18) 0.0076(15) 0.0169(17)
C9 0.050(2) 0.191(5) 0.064(3) 0.036(3) -0.005(2) 0.005(3)
C10 0.084(3) 0.198(6) 0.037(2) -0.002(3) 0.001(2) -0.055(4)
C11 0.113(4) 0.130(4) 0.056(2) -0.042(2) 0.041(3) -0.039(3)
C12 0.071(2) 0.074(2) 0.0545(19) -0.0147(16) 0.0308(17) -0.0017(18)
C13 0.0273(12) 0.0277(12) 0.0522(15) -0.0027(11) 0.0140(11) 0.0017(10)
C14 0.0372(13) 0.0343(13) 0.0401(14) 0.0023(11) 0.0112(11) 0.0079(11)
C15 0.0362(13) 0.0347(12) 0.0414(14) 0.0053(11) 0.0207(11) 0.0057(11)
C16 0.0267(12) 0.0260(11) 0.0422(13) 0.0012(10) 0.0137(10) 0.0052(9)
C17 0.0345(13) 0.0291(12) 0.0354(13) 0.0012(10) 0.0136(10) 0.0069(10)
C18 0.0354(13) 0.0363(13) 0.0470(15) -0.0003(11) 0.0240(12) 0.0051(11)
C19 0.0244(11) 0.0269(11) 0.0345(12) 0.0019(9) 0.0140(9) 0.0061(9)
C20 0.0329(12) 0.0302(12) 0.0285(12) 0.0046(9) 0.0115(10) 0.0082(10)
C21 0.0208(11) 0.0358(12) 0.0332(13) 0.0021(10) 0.0074(10) 0.0073(10)
N1 0.0293(11) 0.0370(13) 0.0449(14) 0.0007(11) 0.0161(10) 0.0073(10)
N2 0.0285(12) 0.0732(18) 0.0583(18) -0.0074(14) 0.0141(13) 0.0036(12)
N3 0.0272(11) 0.0394(13) 0.0369(12) 0.0033(11) 0.0154(10) 0.0056(9)
O1 0.0663(14) 0.0428(11) 0.0801(15) -0.0113(10) 0.0373(12) -0.0061(10)
O2 0.0580(12) 0.0672(13) 0.0339(10) 0.0082(9) 0.0150(9) 0.0153(10)
O3 0.0329(10) 0.0838(14) 0.0485(11) -0.0132(10) 0.0104(8) 0.0192(10)
O4 0.0311(9) 0.0581(11) 0.0626(12) 0.0134(10) 0.0206(9) 0.0061(8)
O5 0.0444(10) 0.0547(11) 0.0462(11) 0.0188(9) 0.0127(9) 0.0034(9)
O6 0.0638(13) 0.0506(11) 0.0639(13) -0.0112(10) 0.0131(11) 0.0242(10)
S1 0.0281(3) 0.0400(3) 0.0354(3) -0.0040(3) 0.0117(3) 0.0044(3)
S2 0.0282(3) 0.0345(3) 0.0379(3) 0.0034(3) 0.0118(3) 0.0065(2)
CL1 0.0504(4) 0.0734(5) 0.0403(4) 0.0099(3) 0.0174(3) 0.0208(4)
CL2 0.0543(4) 0.0857(6) 0.0467(4) 0.0158(4) 0.0080(3) 0.0181(4)
CL3 0.0449(4) 0.0667(4) 0.0331(3) 0.0123(3) 0.0163(3) 0.0106(3)

loop_
_atom_type_symbol
_atom_type_description
_atom_type_scat_dispersion_real
_atom_type_scat_dispersion_imag
_atom_type_scat_source
C C 0.0033 0.0016 'International Tables Vol C Tables 4.2.6.8 and 6.1.1.4'
H H 0.0000 0.0000 'International Tables Vol C Tables 4.2.6.8 and 6.1.1.4'
N N 0.0061 0.0033 'International Tables Vol C Tables 4.2.6.8 and 6.1.1.4'
O O 0.0106 0.0060 'International Tables Vol C Tables 4.2.6.8 and 6.1.1.4'
S S 0.1246 0.1234 'International Tables Vol C Tables 4.2.6.8 and 6.1.1.4'
Cl Cl 0.1484 0.1585 'International Tables Vol C Tables 4.2.6.8 and 6.1.1.4'

loop_
_geom_angle_atom_site_label_1
_geom_angle_atom_site_label_2
_geom_angle_atom_site_label_3
_geom_angle
_geom_angle_site_symmetry_1
C6 C1 C2 120.3(3) .
C6 C1 S1 119.4(2) .
C2 C1 S1 120.3(2) .
C1 C2 C3 119.3(3) .
C1 C2 H2 120.4 .
C3 C2 H2 120.4 .
C4 C3 C2 120.6(4) .
C4 C3 H3 119.7 .
C2 C3 H3 119.7 .
C5 C4 C3 119.6(3) .
C5 C4 H4 120.2 .
C3 C4 H4 120.2 .
C4 C5 C6 121.0(3) .
C4 C5 H5 119.5 .
C6 C5 H5 119.5 .
C1 C6 C5 119.1(3) .
C1 C6 H6 120.4 .
C5 C6 H6 120.4 .
C8 C7 C12 121.2(3) .
C8 C7 S2 120.5(2) .
C12 C7 S2 118.3(2) .
C7 C8 C9 118.7(4) .
C7 C8 H8 120.7 .
C9 C8 H8 120.7 .
C10 C9 C8 120.9(5) .
C10 C9 H9 119.5 .
C8 C9 H9 119.5 .
C9 C10 C11 120.3(4) .
C9 C10 H10 119.8 .
C11 C10 H10 119.8 .
C10 C11 C12 120.4(5) .
C10 C11 H11 119.8 .
C12 C11 H11 119.8 .
C7 C12 C11 118.5(4) .
C7 C12 H12 120.7 .
C11 C12 H12 120.7 .
N2 C13 C14 121.8(3) .
N2 C13 C18 121.1(3) .
C14 C13 C18 117.1(2) .
C15 C14 C13 122.0(2) .
C15 C14 CL2 119.0(2) .
C13 C14 CL2 118.92(19) .
C16 C15 C14 119.8(2) .
C16 C15 H15 120.1 .
C14 C15 H15 120.1 .
C15 C16 C17 119.3(2) .
C15 C16 N1 120.0(2) .
C17 C16 N1 120.7(2) .
C18 C17 C16 120.9(2) .
C18 C17 CL1 119.56(19) .
C16 C17 CL1 119.59(18) .
C17 C18 C13 120.9(2) .
C17 C18 H18 119.5 .
C13 C18 H18 119.5 .
C21 C19 C20 120.6(2) 2_656
C21 C19 N3 119.9(2) 2_656
C20 C19 N3 119.5(2) .
C21 C20 C19 119.9(2) .
C21 C20 CL3 120.10(17) .
C19 C20 CL3 119.97(18) .
C19 C21 C20 119.4(2) 2_656
C19 C21 H21 120.0(15) 2_656
C20 C21 H21 120.5(15) .
C16 N1 H1A 115(2) .
C16 N1 H1B 106(2) .
H1A N1 H1B 106(3) .
C16 N1 H1C 111.3(19) .
H1A N1 H1C 106(3) .
H1B N1 H1C 111(3) .
C13 N2 H2A 117(2) .
C13 N2 H2B 114(2) .
H2A N2 H2B 122(3) .
C19 N3 H3A 107(2) .
C19 N3 H3B 109.8(18) .
H3A N3 H3B 111(3) .
C19 N3 H3C 110.0(17) .
H3A N3 H3C 104(2) .
H3B N3 H3C 115(2) .
O3 S1 O1 113.95(13) .
O3 S1 O2 111.41(12) .
O1 S1 O2 111.41(12) .
O3 S1 C1 107.03(11) .
O1 S1 C1 106.33(12) .
O2 S1 C1 106.19(12) .
O6 S2 O4 113.97(13) .
O6 S2 O5 111.76(13) .
O4 S2 O5 111.14(11) .
O6 S2 C7 106.59(13) .
O4 S2 C7 106.86(12) .
O5 S2 C7 105.96(11) .

loop_
_geom_bond_atom_site_label_1
_geom_bond_atom_site_label_2
_geom_bond_distance
_geom_bond_site_symmetry_2
C1 C6 1.363(4) .
C1 C2 1.372(4) .
C1 S1 1.764(2) .
C2 C3 1.373(5) .
C2 H2 0.9300 .
C3 C4 1.370(6) .
C3 H3 0.9300 .
C4 C5 1.340(6) .
C4 H4 0.9300 .
C5 C6 1.388(4) .
C5 H5 0.9300 .
C6 H6 0.9300 .
C7 C8 1.372(4) .
C7 C12 1.379(4) .
C7 S2 1.757(2) .
C8 C9 1.375(5) .
C8 H8 0.9300 .
C9 C10 1.354(8) .
C9 H9 0.9300 .
C10 C11 1.363(8) .
C10 H10 0.9300 .
C11 C12 1.381(5) .
C11 H11 0.9300 .
C12 H12 0.9300 .
C13 N2 1.370(3) .
C13 C14 1.389(4) .
C13 C18 1.393(3) .
C14 C15 1.378(3) .
C14 CL2 1.733(2) .
C15 C16 1.372(3) .
C15 H15 0.9300 .
C16 C17 1.382(3) .
C16 N1 1.458(3) .
C17 C18 1.372(3) .
C17 CL1 1.732(2) .
C18 H18 0.9300 .
C19 C21 1.375(3) 2_656
C19 C20 1.385(3) .
C19 N3 1.453(3) .
C20 C21 1.380(3) .
C20 CL3 1.720(2) .
C21 C19 1.375(3) 2_656
C21 H21 0.92(2) .
N1 H1A 0.876(18) .
N1 H1B 0.85(4) .
N1 H1C 0.86(3) .
N2 H2A 0.88(3) .
N2 H2B 0.82(3) .
N3 H3A 0.91(3) .
N3 H3B 0.87(3) .
N3 H3C 0.92(3) .
O1 S1 1.4427(19) .
O2 S1 1.4567(19) .
O3 S1 1.4397(18) .
O4 S2 1.4431(18) .
O5 S2 1.4596(18) .
O6 S2 1.437(2) .

loop_
_geom_torsion_atom_site_label_1
_geom_torsion_atom_site_label_2
_geom_torsion_atom_site_label_3
_geom_torsion_atom_site_label_4
_geom_torsion
_geom_torsion_site_symmetry_1
_geom_torsion_site_symmetry_4
C6 C1 C2 C3 -2.5(5) . .
S1 C1 C2 C3 179.5(3) . .
C1 C2 C3 C4 0.2(6) . .
C2 C3 C4 C5 2.0(7) . .
C3 C4 C5 C6 -1.9(6) . .
C2 C1 C6 C5 2.7(5) . .
S1 C1 C6 C5 -179.4(3) . .
C4 C5 C6 C1 -0.5(6) . .
C12 C7 C8 C9 -0.5(5) . .
S2 C7 C8 C9 -177.7(3) . .
C7 C8 C9 C10 -0.5(6) . .
C8 C9 C10 C11 0.9(7) . .
C9 C10 C11 C12 -0.4(7) . .
C8 C7 C12 C11 1.0(5) . .
S2 C7 C12 C11 178.2(3) . .
C10 C11 C12 C7 -0.5(6) . .
N2 C13 C14 C15 -178.3(2) . .
C18 C13 C14 C15 -0.5(4) . .
N2 C13 C14 CL2 1.6(3) . .
C18 C13 C14 CL2 179.46(17) . .
C13 C14 C15 C16 0.4(4) . .
CL2 C14 C15 C16 -179.53(18) . .
C14 C15 C16 C17 0.3(3) . .
C14 C15 C16 N1 -179.1(2) . .
C15 C16 C17 C18 -0.9(3) . .
N1 C16 C17 C18 178.4(2) . .
C15 C16 C17 CL1 178.97(17) . .
N1 C16 C17 CL1 -1.7(3) . .
C16 C17 C18 C13 0.9(4) . .
CL1 C17 C18 C13 -179.04(18) . .
N2 C13 C18 C17 177.7(2) . .
C14 C13 C18 C17 -0.1(3) . .
C21 C19 C20 C21 -0.4(4) 2_656 .
N3 C19 C20 C21 -179.5(2) . .
C21 C19 C20 CL3 179.24(17) 2_656 .
N3 C19 C20 CL3 0.1(3) . .
C19 C20 C21 C19 0.4(4) . 2_656
CL3 C20 C21 C19 -179.24(17) . 2_656
C6 C1 S1 O3 72.7(3) . .
C2 C1 S1 O3 -109.4(3) . .
C6 C1 S1 O1 -165.2(2) . .
C2 C1 S1 O1 12.8(3) . .
C6 C1 S1 O2 -46.4(3) . .
C2 C1 S1 O2 131.5(2) . .
C8 C7 S2 O6 -6.6(3) . .
C12 C7 S2 O6 176.1(2) . .
C8 C7 S2 O4 -128.8(2) . .
C12 C7 S2 O4 53.9(2) . .
C8 C7 S2 O5 112.6(2) . .
C12 C7 S2 O5 -64.7(2) . .
